data_4071836
loop_
_publ_author_name
'Zanardi, Alessandro'
'Corber\'an, Rosa'
'Mata, Jos\'e A.'
'Peris, Eduardo'

_publ_section_title
;
 Homo- and Heterodinuclear Complexes with Triazolyl-diylidene. An Easy
 Approach to Tandem Catalysts&#x22A5;
;
_journal_issue 14
_journal_name_full Organometallics
_journal_page_first 3570
_journal_paper_doi 10.1021/om800411v
_journal_volume 27
_journal_year 2008
_chemical_formula_moiety 'C25 H39 Cl4 Ir2 N3, O'
_chemical_formula_sum 'C25 H39 Cl4 Ir2 N3 O'
_chemical_formula_weight 923.79
_chemical_name_systematic
; 
 ? 
;
_space_group_IT_number 57
_symmetry_cell_setting orthorhombic
_symmetry_Int_Tables_number 57
_symmetry_space_group_name_Hall '-P 2c 2b'
_symmetry_space_group_name_H-M 'P b c m'
_atom_sites_solution_hydrogens geom
_atom_sites_solution_primary direct
_atom_sites_solution_secondary difmap
_audit_creation_method SHELXL-97
_cell_angle_alpha 90.00
_cell_angle_beta 90.00
_cell_angle_gamma 90.00
_cell_formula_units_Z 4
_cell_length_a 8.4528(3)
_cell_length_b 15.0376(6)
_cell_length_c 23.8627(9)
_cell_measurement_reflns_used 16412
_cell_measurement_temperature 298(2)
_cell_measurement_theta_max 25
_cell_measurement_theta_min 1.71
_cell_volume 3033.2(2)
_computing_cell_refinement 'Bruker XSCANS'
_computing_data_collection 'Bruker XSCANS'
_computing_data_reduction 'Bruker SHELXTL'
_computing_molecular_graphics 'Bruker SHELXTL'
_computing_publication_material 'Bruker SHELXTL'
_computing_structure_refinement 'SHELXL-97 (Sheldrick, 1997)'
_computing_structure_solution 'SHELXS-97 (Sheldrick, 1990)'
_diffrn_ambient_temperature 571(2)
_diffrn_measured_fraction_theta_full 1.000
_diffrn_measured_fraction_theta_max 1.000
_diffrn_measurement_device_type 'Bruker P4'
_diffrn_measurement_method '\w scans'
_diffrn_radiation_monochromator graphite
_diffrn_radiation_probe x-ray
_diffrn_radiation_source 'fine-focus sealed tube'
_diffrn_radiation_type MoK\a
_diffrn_radiation_wavelength 0.71073
_diffrn_reflns_av_R_equivalents 0.0354
_diffrn_reflns_av_sigmaI/netI 0.0245
_diffrn_reflns_limit_h_max 8
_diffrn_reflns_limit_h_min -10
_diffrn_reflns_limit_k_max 17
_diffrn_reflns_limit_k_min -17
_diffrn_reflns_limit_l_max 28
_diffrn_reflns_limit_l_min -20
_diffrn_reflns_number 16412
_diffrn_reflns_theta_full 25.00
_diffrn_reflns_theta_max 25.00
_diffrn_reflns_theta_min 1.71
_exptl_absorpt_coefficient_mu 9.141
_exptl_absorpt_correction_T_max 0.4934
_exptl_absorpt_correction_T_min 0.3610
_exptl_absorpt_correction_type none
_exptl_crystal_colour Yellow
_exptl_crystal_density_diffrn 2.023
_exptl_crystal_density_meas ?
_exptl_crystal_density_method 'not measured'
_exptl_crystal_description Prism
_exptl_crystal_F_000 1760
_exptl_crystal_size_max 0.14
_exptl_crystal_size_mid 0.11
_exptl_crystal_size_min 0.09
_refine_diff_density_max 1.985
_refine_diff_density_min -1.174
_refine_diff_density_rms 0.159
_refine_ls_extinction_method none
_refine_ls_goodness_of_fit_ref 1.183
_refine_ls_hydrogen_treatment constr
_refine_ls_matrix_type full
_refine_ls_number_parameters 170
_refine_ls_number_reflns 2733
_refine_ls_number_restraints 0
_refine_ls_restrained_S_all 1.183
_refine_ls_R_factor_all 0.0381
_refine_ls_R_factor_gt 0.0297
_refine_ls_shift/su_max 0.001
_refine_ls_shift/su_mean 0.000
_refine_ls_structure_factor_coef Fsqd
_refine_ls_weighting_details 'calc w=1/[\s^2^(Fo^2^)+(0.0266P)^2^+26.8814P] where P=(Fo^2^+2Fc^2^)/3'
_refine_ls_weighting_scheme calc
_refine_ls_wR_factor_gt 0.0807
_refine_ls_wR_factor_ref 0.0854
_reflns_number_gt 2262
_reflns_number_total 2733
_reflns_threshold_expression >2sigma(I)
_cod_data_source_file om800411v-file004.cif
_cod_data_source_block str934m
_cod_depositor_comments
;
The following automatic conversions were performed:

'_symmetry_cell_setting' value 'Orthorhombic' changed to
'orthorhombic' according to
/home/saulius/struct/CIF-dictionaries/cif_core.dic dictionary named
'cif_core.dic' version 2.4.1 from 2010-06-29.

Automatic conversion script
Id: cif_fix_values 1715 2011-07-08 13:25:40Z adriana 

The following automatic conversions were performed:

'_exptl_crystal_density_meas' value 'not measured' was changed to '?'
- the value is perceived as not measured.

Automatic conversion script
Id: cif_fix_values 3008 2015-01-20 13:52:24Z robertas 
;
_cod_original_sg_symbol_H-M Pbcm
_cod_database_code 4071836

loop_
_symmetry_equiv_pos_as_xyz
'x, y, z'
'-x, -y, z+1/2'
'-x, y+1/2, -z+1/2'
'x, -y+1/2, -z'
'-x, -y, -z'
'x, y, -z-1/2'
'x, -y-1/2, z-1/2'
'-x, y-1/2, z'

loop_
_atom_site_label
_atom_site_type_symbol
_atom_site_fract_x
_atom_site_fract_y
_atom_site_fract_z
_atom_site_U_iso_or_equiv
_atom_site_adp_type
_atom_site_occupancy
_atom_site_symmetry_multiplicity
_atom_site_calc_flag
_atom_site_refinement_flags
Ir1 Ir 0.29583(3) 0.084514(19) 0.379270(11) 0.02796(12) Uani 1 1 d .
Cl1 Cl 0.5328(2) -0.00376(14) 0.36105(9) 0.0423(5) Uani 1 1 d .
C1 C 0.2258(10) 0.0738(5) 0.2980(3) 0.0319(17) Uani 1 1 d .
N1 N 0.0807(8) 0.0532(5) 0.2791(3) 0.0357(16) Uani 1 1 d .
O1 O -0.4552(19) 0.3775(8) 0.2500 0.091(4) Uani 1 2 d S
Cl2 Cl 0.1725(3) -0.05591(15) 0.40084(10) 0.0477(5) Uani 1 1 d .
N2 N 0.3117(10) 0.0876(6) 0.2500 0.0269(19) Uani 1 2 d S
C2 C -0.0653(11) 0.0366(8) 0.3089(4) 0.056(3) Uani 1 1 d .
H2A H -0.0429 0.0277 0.3480 0.084 Uiso 1 1 calc R
H2B H -0.1152 -0.0156 0.2940 0.084 Uiso 1 1 calc R
H2C H -0.1347 0.0867 0.3046 0.084 Uiso 1 1 calc R
C3 C 0.4702(13) 0.1253(8) 0.2500 0.035(3) Uani 1 2 d S
H3A H 0.5149 0.1205 0.2131 0.053 Uiso 0.50 1 calc PR
H3B H 0.5353 0.0934 0.2762 0.053 Uiso 0.50 1 calc PR
H3C H 0.4651 0.1868 0.2607 0.053 Uiso 0.50 1 calc PR
C4 C 0.1522(10) 0.1797(6) 0.4219(4) 0.0368(19) Uani 1 1 d .
C5 C 0.2492(10) 0.1387(5) 0.4645(3) 0.0332(18) Uani 1 1 d .
C6 C 0.4092(10) 0.1549(5) 0.4516(3) 0.0325(18) Uani 1 1 d .
C7 C 0.4163(10) 0.2073(5) 0.4000(3) 0.0327(18) Uani 1 1 d .
C8 C 0.2554(11) 0.2259(5) 0.3838(3) 0.0353(19) Uani 1 1 d .
C9 C -0.0257(12) 0.1891(7) 0.4229(5) 0.061(3) Uani 1 1 d .
H9A H -0.0542 0.2404 0.4446 0.092 Uiso 1 1 calc R
H9B H -0.0717 0.1369 0.4394 0.092 Uiso 1 1 calc R
H9C H -0.0643 0.1960 0.3853 0.092 Uiso 1 1 calc R
C10 C 0.1883(13) 0.0895(6) 0.5148(4) 0.051(3) Uani 1 1 d .
H10A H 0.2754 0.0633 0.5346 0.076 Uiso 1 1 calc R
H10B H 0.1169 0.0437 0.5029 0.076 Uiso 1 1 calc R
H10C H 0.1337 0.1302 0.5390 0.076 Uiso 1 1 calc R
C11 C 0.5476(12) 0.1236(6) 0.4837(4) 0.046(2) Uani 1 1 d .
H11A H 0.5130 0.0850 0.5133 0.069 Uiso 1 1 calc R
H11B H 0.6021 0.1737 0.4995 0.069 Uiso 1 1 calc R
H11C H 0.6177 0.0918 0.4593 0.069 Uiso 1 1 calc R
C12 C 0.5633(11) 0.2437(6) 0.3747(4) 0.048(2) Uani 1 1 d .
H12A H 0.5415 0.2637 0.3373 0.072 Uiso 1 1 calc R
H12B H 0.6428 0.1982 0.3737 0.072 Uiso 1 1 calc R
H12C H 0.6004 0.2928 0.3968 0.072 Uiso 1 1 calc R
C13 C 0.2062(12) 0.2855(6) 0.3366(4) 0.049(2) Uani 1 1 d .
H13A H 0.1050 0.2668 0.3227 0.074 Uiso 1 1 calc R
H13B H 0.2831 0.2823 0.3071 0.074 Uiso 1 1 calc R
H13C H 0.1990 0.3456 0.3499 0.074 Uiso 1 1 calc R

loop_
_atom_site_aniso_label
_atom_site_aniso_U_11
_atom_site_aniso_U_22
_atom_site_aniso_U_33
_atom_site_aniso_U_23
_atom_site_aniso_U_13
_atom_site_aniso_U_12
Ir1 0.02771(18) 0.02915(18) 0.02701(17) 0.00127(12) 0.00266(12) -0.00071(13)
Cl1 0.0398(12) 0.0458(12) 0.0413(11) -0.0011(10) 0.0016(9) 0.0123(10)
C1 0.031(4) 0.031(4) 0.033(4) -0.001(3) 0.000(3) -0.002(4)
N1 0.027(4) 0.047(4) 0.033(3) 0.000(3) 0.002(3) -0.005(3)
O1 0.160(14) 0.057(7) 0.057(7) 0.000 0.000 -0.010(8)
Cl2 0.0520(14) 0.0384(11) 0.0527(13) 0.0071(10) 0.0077(11) -0.0105(10)
N2 0.022(5) 0.027(5) 0.031(5) 0.000 0.000 0.000(4)
C2 0.031(5) 0.091(8) 0.046(5) 0.003(5) 0.011(4) -0.011(5)
C3 0.025(6) 0.048(7) 0.033(6) 0.000 0.000 -0.013(5)
C4 0.028(4) 0.041(5) 0.042(5) -0.004(4) 0.005(3) 0.001(4)
C5 0.041(5) 0.032(4) 0.027(4) -0.006(3) 0.006(3) 0.000(4)
C6 0.041(5) 0.025(4) 0.031(4) -0.003(3) -0.001(3) 0.000(4)
C7 0.038(5) 0.027(4) 0.033(4) -0.003(3) -0.002(4) -0.002(3)
C8 0.045(5) 0.027(4) 0.034(4) 0.002(3) 0.002(4) 0.004(3)
C9 0.048(6) 0.065(7) 0.070(7) -0.012(5) 0.015(5) 0.010(5)
C10 0.061(7) 0.055(6) 0.036(5) 0.002(4) 0.014(4) -0.003(5)
C11 0.049(6) 0.044(5) 0.046(5) 0.000(4) -0.014(4) 0.002(5)
C12 0.052(6) 0.043(5) 0.050(5) 0.000(4) 0.001(4) -0.019(5)
C13 0.057(6) 0.040(5) 0.051(5) 0.009(4) -0.010(5) 0.012(5)

loop_
_atom_type_symbol
_atom_type_description
_atom_type_scat_dispersion_real
_atom_type_scat_dispersion_imag
_atom_type_scat_source
C C 0.0033 0.0016 'International Tables Vol C Tables 4.2.6.8 and 6.1.1.4'
H H 0.0000 0.0000 'International Tables Vol C Tables 4.2.6.8 and 6.1.1.4'
N N 0.0061 0.0033 'International Tables Vol C Tables 4.2.6.8 and 6.1.1.4'
Cl Cl 0.1484 0.1585 'International Tables Vol C Tables 4.2.6.8 and 6.1.1.4'
Ir Ir -1.4442 7.9887 'International Tables Vol C Tables 4.2.6.8 and 6.1.1.4'
O O 0.0106 0.0060 'International Tables Vol C Tables 4.2.6.8 and 6.1.1.4'

loop_
_geom_angle_atom_site_label_1
_geom_angle_atom_site_label_2
_geom_angle_atom_site_label_3
_geom_angle
_geom_angle_site_symmetry_1
_geom_angle_site_symmetry_3
C1 Ir1 C4 110.0(3) . .
C1 Ir1 C8 94.6(3) . .
C4 Ir1 C8 39.2(3) . .
C1 Ir1 C7 115.0(3) . .
C4 Ir1 C7 65.6(3) . .
C8 Ir1 C7 39.0(3) . .
C1 Ir1 C5 148.1(3) . .
C4 Ir1 C5 38.6(3) . .
C8 Ir1 C5 64.2(3) . .
C7 Ir1 C5 64.0(3) . .
C1 Ir1 C6 153.7(3) . .
C4 Ir1 C6 63.8(3) . .
C8 Ir1 C6 64.1(3) . .
C7 Ir1 C6 38.7(3) . .
C5 Ir1 C6 36.7(3) . .
C1 Ir1 Cl2 90.5(2) . .
C4 Ir1 Cl2 103.9(2) . .
C8 Ir1 Cl2 141.7(2) . .
C7 Ir1 Cl2 154.3(2) . .
C5 Ir1 Cl2 92.8(2) . .
C6 Ir1 Cl2 115.7(2) . .
C1 Ir1 Cl1 91.5(2) . .
C4 Ir1 Cl1 156.3(2) . .
C8 Ir1 Cl1 132.5(2) . .
C7 Ir1 Cl1 96.8(2) . .
C5 Ir1 Cl1 120.4(2) . .
C6 Ir1 Cl1 92.5(2) . .
Cl2 Ir1 Cl1 85.21(8) . .
N1 C1 N2 103.7(7) . .
N1 C1 Ir1 127.2(6) . .
N2 C1 Ir1 129.1(6) . .
C1 N1 N1 109.7(4) . 6_556
C1 N1 C2 130.8(7) . .
N1 N1 C2 119.5(5) 6_556 .
C1 N2 C1 113.2(9) 6_556 .
C1 N2 C3 123.1(5) 6_556 .
C1 N2 C3 123.1(5) . .
C8 C4 C5 107.9(7) . .
C8 C4 C9 124.6(8) . .
C5 C4 C9 126.4(8) . .
C8 C4 Ir1 71.2(4) . .
C5 C4 Ir1 74.1(5) . .
C9 C4 Ir1 129.5(6) . .
C6 C5 C4 108.5(7) . .
C6 C5 C10 126.1(8) . .
C4 C5 C10 125.3(8) . .
C6 C5 Ir1 72.2(4) . .
C4 C5 Ir1 67.2(4) . .
C10 C5 Ir1 127.6(6) . .
C5 C6 C7 108.5(7) . .
C5 C6 C11 126.3(8) . .
C7 C6 C11 125.2(8) . .
C5 C6 Ir1 71.1(4) . .
C7 C6 Ir1 67.9(4) . .
C11 C6 Ir1 126.0(6) . .
C8 C7 C6 107.0(7) . .
C8 C7 C12 127.5(7) . .
C6 C7 C12 125.1(8) . .
C8 C7 Ir1 70.1(4) . .
C6 C7 Ir1 73.4(4) . .
C12 C7 Ir1 127.9(6) . .
C4 C8 C7 108.0(7) . .
C4 C8 C13 126.5(8) . .
C7 C8 C13 125.4(8) . .
C4 C8 Ir1 69.6(5) . .
C7 C8 Ir1 70.9(4) . .
C13 C8 Ir1 126.6(6) . .

loop_
_geom_bond_atom_site_label_1
_geom_bond_atom_site_label_2
_geom_bond_distance
_geom_bond_site_symmetry_2
Ir1 C1 2.033(8) .
Ir1 C4 2.135(8) .
Ir1 C8 2.156(8) .
Ir1 C7 2.167(8) .
Ir1 C5 2.227(7) .
Ir1 C6 2.241(8) .
Ir1 Cl2 2.411(2) .
Ir1 Cl1 2.442(2) .
C1 N1 1.344(10) .
C1 N2 1.373(9) .
N1 N1 1.389(13) 6_556
N1 C2 1.446(10) .
N2 C1 1.373(9) 6_556
N2 C3 1.455(13) .
C4 C8 1.438(12) .
C4 C5 1.445(12) .
C4 C9 1.511(13) .
C5 C6 1.408(12) .
C5 C10 1.500(11) .
C6 C7 1.463(11) .
C6 C11 1.475(12) .
C7 C8 1.442(12) .
C7 C12 1.486(11) .
C8 C13 1.497(11) .

loop_
_geom_torsion_atom_site_label_1
_geom_torsion_atom_site_label_2
_geom_torsion_atom_site_label_3
_geom_torsion_atom_site_label_4
_geom_torsion
_geom_torsion_site_symmetry_4
C4 Ir1 C1 N1 -56.7(8) .
C8 Ir1 C1 N1 -93.7(7) .
C7 Ir1 C1 N1 -128.3(7) .
C5 Ir1 C1 N1 -47.8(10) .
C6 Ir1 C1 N1 -127.8(8) .
Cl2 Ir1 C1 N1 48.3(7) .
Cl1 Ir1 C1 N1 133.5(7) .
C4 Ir1 C1 N2 121.5(8) .
C8 Ir1 C1 N2 84.5(8) .
C7 Ir1 C1 N2 50.0(9) .
C5 Ir1 C1 N2 130.4(8) .
C6 Ir1 C1 N2 50.4(12) .
Cl2 Ir1 C1 N2 -133.5(8) .
Cl1 Ir1 C1 N2 -48.3(8) .
N2 C1 N1 N1 1.0(7) 6_556
Ir1 C1 N1 N1 179.6(4) 6_556
N2 C1 N1 C2 -175.8(9) .
Ir1 C1 N1 C2 2.8(14) .
N1 C1 N2 C1 -1.7(12) 6_556
Ir1 C1 N2 C1 179.7(3) 6_556
N1 C1 N2 C3 170.0(9) .
Ir1 C1 N2 C3 -8.6(14) .
C1 Ir1 C4 C8 -71.8(5) .
C7 Ir1 C4 C8 37.4(5) .
C5 Ir1 C4 C8 115.7(7) .
C6 Ir1 C4 C8 80.3(5) .
Cl2 Ir1 C4 C8 -167.5(4) .
Cl1 Ir1 C4 C8 82.1(8) .
C1 Ir1 C4 C5 172.5(5) .
C8 Ir1 C4 C5 -115.7(7) .
C7 Ir1 C4 C5 -78.3(5) .
C6 Ir1 C4 C5 -35.4(5) .
Cl2 Ir1 C4 C5 76.8(5) .
Cl1 Ir1 C4 C5 -33.6(9) .
C1 Ir1 C4 C9 48.0(9) .
C8 Ir1 C4 C9 119.9(11) .
C7 Ir1 C4 C9 157.2(10) .
C5 Ir1 C4 C9 -124.4(11) .
C6 Ir1 C4 C9 -159.8(10) .
Cl2 Ir1 C4 C9 -47.6(9) .
Cl1 Ir1 C4 C9 -158.1(6) .
C8 C4 C5 C6 -3.0(9) .
C9 C4 C5 C6 -171.6(8) .
Ir1 C4 C5 C6 60.7(6) .
C8 C4 C5 C10 175.4(8) .
C9 C4 C5 C10 6.8(14) .
Ir1 C4 C5 C10 -121.0(8) .
C8 C4 C5 Ir1 -63.7(5) .
C9 C4 C5 Ir1 127.8(9) .
C1 Ir1 C5 C6 -133.2(6) .
C4 Ir1 C5 C6 -119.7(7) .
C8 Ir1 C5 C6 -80.5(5) .
C7 Ir1 C5 C6 -37.0(5) .
Cl2 Ir1 C5 C6 131.4(4) .
Cl1 Ir1 C5 C6 45.3(5) .
C1 Ir1 C5 C4 -13.4(8) .
C8 Ir1 C5 C4 39.2(5) .
C7 Ir1 C5 C4 82.7(5) .
C6 Ir1 C5 C4 119.7(7) .
Cl2 Ir1 C5 C4 -108.9(5) .
Cl1 Ir1 C5 C4 165.1(4) .
C1 Ir1 C5 C10 104.5(9) .
C4 Ir1 C5 C10 117.9(10) .
C8 Ir1 C5 C10 157.1(9) .
C7 Ir1 C5 C10 -159.4(9) .
C6 Ir1 C5 C10 -122.3(10) .
Cl2 Ir1 C5 C10 9.1(8) .
Cl1 Ir1 C5 C10 -77.0(8) .
C4 C5 C6 C7 0.1(9) .
C10 C5 C6 C7 -178.2(8) .
Ir1 C5 C6 C7 57.7(5) .
C4 C5 C6 C11 -178.9(8) .
C10 C5 C6 C11 2.7(13) .
Ir1 C5 C6 C11 -121.3(8) .
C4 C5 C6 Ir1 -57.6(5) .
C10 C5 C6 Ir1 124.0(8) .
C1 Ir1 C6 C5 119.4(7) .
C4 Ir1 C6 C5 37.2(5) .
C8 Ir1 C6 C5 81.0(5) .
C7 Ir1 C6 C5 120.0(7) .
Cl2 Ir1 C6 C5 -56.3(5) .
Cl1 Ir1 C6 C5 -142.2(4) .
C1 Ir1 C6 C7 -0.6(9) .
C4 Ir1 C6 C7 -82.9(5) .
C8 Ir1 C6 C7 -39.1(5) .
C5 Ir1 C6 C7 -120.0(7) .
Cl2 Ir1 C6 C7 -176.3(4) .
Cl1 Ir1 C6 C7 97.8(4) .
C1 Ir1 C6 C11 -118.9(8) .
C4 Ir1 C6 C11 158.8(8) .
C8 Ir1 C6 C11 -157.4(8) .
C7 Ir1 C6 C11 -118.3(9) .
C5 Ir1 C6 C11 121.7(9) .
Cl2 Ir1 C6 C11 65.4(8) .
Cl1 Ir1 C6 C11 -20.5(7) .
C5 C6 C7 C8 2.8(8) .
C11 C6 C7 C8 -178.2(8) .
Ir1 C6 C7 C8 62.5(5) .
C5 C6 C7 C12 175.3(8) .
C11 C6 C7 C12 -5.6(12) .
Ir1 C6 C7 C12 -125.0(8) .
C5 C6 C7 Ir1 -59.7(5) .
C11 C6 C7 Ir1 119.4(8) .
C1 Ir1 C7 C8 64.1(5) .
C4 Ir1 C7 C8 -37.6(5) .
C5 Ir1 C7 C8 -80.4(5) .
C6 Ir1 C7 C8 -115.6(7) .
Cl2 Ir1 C7 C8 -107.9(6) .
Cl1 Ir1 C7 C8 159.0(4) .
C1 Ir1 C7 C6 179.7(5) .
C4 Ir1 C7 C6 78.0(5) .
C8 Ir1 C7 C6 115.6(7) .
C5 Ir1 C7 C6 35.2(5) .
Cl2 Ir1 C7 C6 7.7(8) .
Cl1 Ir1 C7 C6 -85.5(4) .
C1 Ir1 C7 C12 -58.5(8) .
C4 Ir1 C7 C12 -160.1(8) .
C8 Ir1 C7 C12 -122.6(9) .
C5 Ir1 C7 C12 157.0(8) .
C6 Ir1 C7 C12 121.9(9) .
Cl2 Ir1 C7 C12 129.5(7) .
Cl1 Ir1 C7 C12 36.4(7) .
C5 C4 C8 C7 4.8(9) .
C9 C4 C8 C7 173.5(8) .
Ir1 C4 C8 C7 -60.8(5) .
C5 C4 C8 C13 -173.3(8) .
C9 C4 C8 C13 -4.5(14) .
Ir1 C4 C8 C13 121.1(8) .
C5 C4 C8 Ir1 65.6(6) .
C9 C4 C8 Ir1 -125.6(9) .
C6 C7 C8 C4 -4.6(9) .
C12 C7 C8 C4 -176.9(8) .
Ir1 C7 C8 C4 60.0(6) .
C6 C7 C8 C13 173.4(8) .
C12 C7 C8 C13 1.1(13) .
Ir1 C7 C8 C13 -121.9(8) .
C6 C7 C8 Ir1 -64.6(5) .
C12 C7 C8 Ir1 123.0(8) .
C1 Ir1 C8 C4 116.4(5) .
C7 Ir1 C8 C4 -118.5(7) .
C5 Ir1 C8 C4 -38.7(5) .
C6 Ir1 C8 C4 -79.6(5) .
Cl2 Ir1 C8 C4 19.8(7) .
Cl1 Ir1 C8 C4 -147.4(4) .
C1 Ir1 C8 C7 -125.1(5) .
C4 Ir1 C8 C7 118.5(7) .
C5 Ir1 C8 C7 79.8(5) .
C6 Ir1 C8 C7 38.8(4) .
Cl2 Ir1 C8 C7 138.3(4) .
Cl1 Ir1 C8 C7 -28.9(6) .
C1 Ir1 C8 C13 -4.6(8) .
C4 Ir1 C8 C13 -121.0(10) .
C7 Ir1 C8 C13 120.5(10) .
C5 Ir1 C8 C13 -159.7(9) .
C6 Ir1 C8 C13 159.3(9) .
Cl2 Ir1 C8 C13 -101.2(8) .
Cl1 Ir1 C8 C13 91.6(8) .
